data_2108909
loop_
_publ_author_name
'Rejnhardt, Piotr'
'Drozd, Marek'
'Daszkiewicz, Marek'

_publ_section_title
;
 Low-temperature phase transition and high-pressure phase stability of
 1<i>H</i>-pyrazole-1-carboxamidine nitrate
;
_journal_issue 6
_journal_name_full 'Acta Crystallographica Section B'
_journal_page_first 996
_journal_page_last 1002
_journal_paper_doi 10.1107/S2052520621010970
_journal_volume 77
_journal_year 2021
_chemical_formula_moiety 'C4 H7 N4, N O3'
_chemical_formula_sum 'C4 H7 N5 O3'
_chemical_formula_weight 173.15
_space_group_crystal_system monoclinic
_space_group_IT_number 14
_space_group_name_Hall '-P 2ybc'
_space_group_name_H-M_alt 'P 1 21/c 1'
_atom_sites_solution_hydrogens geom
_atom_sites_solution_primary direct
_audit_creation_date 2021-07-09
_audit_creation_method
;
Olex2 1.2
(compiled 2018.05.29 svn.r3508 for OlexSys, GUI svn.r5506)
;
_cell_angle_alpha 90
_cell_angle_beta 100.11(4)
_cell_angle_gamma 90
_cell_formula_units_Z 4
_cell_length_a 5.1439(9)
_cell_length_b 10.2415(9)
_cell_length_c 14.008(9)
_cell_measurement_reflns_used 1185
_cell_measurement_temperature 293(2)
_cell_measurement_theta_max 21.8870
_cell_measurement_theta_min 3.9600
_cell_volume 726.5(5)
_computing_cell_refinement 'CrysAlisPro 1.171.39.46 (Rigaku OD, 2018)'
_computing_data_collection 'CrysAlisPro 1.171.39.46 (Rigaku OD, 2018)'
_computing_data_reduction 'CrysAlisPro 1.171.39.46 (Rigaku OD, 2018)'
_computing_molecular_graphics 'Olex2 (Dolomanov et al., 2009)'
_computing_publication_material 'Olex2 (Dolomanov et al., 2009)'
_computing_structure_refinement 'ShelXL (Sheldrick, 2015)'
_computing_structure_solution 'ShelXS (Sheldrick, 2008)'
_diffrn_ambient_temperature 293(2)
_diffrn_detector 'CCD plate'
_diffrn_detector_area_resol_mean 8.2214
_diffrn_detector_type 'Sapphire2, large Be window'
_diffrn_measured_fraction_theta_full 0.354
_diffrn_measured_fraction_theta_max 0.354
_diffrn_measurement_details
;
List of Runs (angles in degrees, time in seconds):

  # Type    Start    End  Width  t~exp~   \w     \q     \k     \f   Frames
--------------------------------------------------------------------------
  1  \w    -20.00  31.60   0.60   30.00    --   25.00   0.00   0.00   86
  2  \w    -20.00  35.80   0.60   30.00    --   25.00   0.00 180.00   93
  3  \w     -3.00  46.80   0.60   30.00    --   25.00 -40.00-170.00   83
  4  \w     -3.00  46.80   0.60   30.00    --   25.00 -40.00  10.00   83
  5  \w      8.00  65.00   0.60   30.00    --   25.00 -82.00  30.00   95
  6  \w      8.00  65.00   0.60   30.00    --   25.00 -82.00-150.00   95
  7  \w     32.50  88.90   0.60   30.00    --   25.00-135.00-122.00   94
  8  \w     32.00  89.00   0.60   30.00    --   25.00-135.00  58.00   95
  9  \w     25.00  46.60   0.60   30.00    --  -25.00-135.00  58.00   36
 10  \w     25.00  46.60   0.60   30.00    --  -25.00-135.00-122.00   36
 11  \w      0.00  22.80   0.60   30.00    --  -25.00 -82.00-150.00   38
 12  \w      0.00  22.80   0.60   30.00    --  -25.00 -82.00  30.00   38
 13  \w    -19.00  17.00   0.60   30.00    --  -25.00 -40.00  10.00   60
 14  \w    -19.00  17.00   0.60   30.00    --  -25.00 -40.00-170.00   60
 15  \w    -33.00  21.60   0.60   30.00    --  -25.00   0.00 180.00   91
 16  \w    -33.00  21.60   0.60   30.00    --  -25.00   0.00   0.00   91
;
_diffrn_measurement_device 'four-circle diffractometer'
_diffrn_measurement_device_type 'Xcalibur, Sapphire2, large Be window'
_diffrn_measurement_method '\w scans'
_diffrn_orient_matrix_type 'CrysAlisPro convention (1999,Acta A55,543-557)'
_diffrn_orient_matrix_UB_11 -0.0548685000
_diffrn_orient_matrix_UB_12 -0.0152512000
_diffrn_orient_matrix_UB_13 0.0417285000
_diffrn_orient_matrix_UB_21 -0.1288264000
_diffrn_orient_matrix_UB_22 0.0036511000
_diffrn_orient_matrix_UB_23 -0.0279698000
_diffrn_orient_matrix_UB_31 0.0054130000
_diffrn_orient_matrix_UB_32 -0.0674238000
_diffrn_orient_matrix_UB_33 -0.0110027000
_diffrn_radiation_monochromator graphite
_diffrn_radiation_probe x-ray
_diffrn_radiation_type MoK\a
_diffrn_radiation_wavelength 0.71073
_diffrn_reflns_av_R_equivalents 0.0574
_diffrn_reflns_av_unetI/netI 0.0422
_diffrn_reflns_Laue_measured_fraction_full 0.354
_diffrn_reflns_Laue_measured_fraction_max 0.354
_diffrn_reflns_limit_h_max 5
_diffrn_reflns_limit_h_min -5
_diffrn_reflns_limit_k_max 12
_diffrn_reflns_limit_k_min -12
_diffrn_reflns_limit_l_max 9
_diffrn_reflns_limit_l_min -8
_diffrn_reflns_number 3998
_diffrn_reflns_point_group_measured_fraction_full 0.354
_diffrn_reflns_point_group_measured_fraction_max 0.354
_diffrn_reflns_theta_full 25.056
_diffrn_reflns_theta_max 25.056
_diffrn_reflns_theta_min 3.979
_diffrn_source 'fine-focus sealed X-ray tube'
_diffrn_source_type 'Enhance (Mo) X-ray Source'
_exptl_absorpt_coefficient_mu 0.135
_exptl_absorpt_correction_T_max 1.00000
_exptl_absorpt_correction_T_min 0.22163
_exptl_absorpt_correction_type multi-scan
_exptl_absorpt_process_details
;
CrysAlisPro 1.171.39.46 (Rigaku Oxford Diffraction, 2018)
Empirical absorption correction using spherical harmonics,
 implemented in SCALE3 ABSPACK scaling algorithm.
;
_exptl_crystal_colour colourless
_exptl_crystal_density_diffrn 1.583
_exptl_crystal_description prism
_exptl_crystal_F_000 360
_refine_diff_density_max 0.099
_refine_diff_density_min -0.127
_refine_diff_density_rms 0.029
_refine_ls_extinction_coef 0.024(7)
_refine_ls_extinction_expression Fc^*^=kFc[1+0.001xFc^2^\l^3^/sin(2\q)]^-1/4^
_refine_ls_extinction_method 'SHELXL-2018/3 (Sheldrick 2018)'
_refine_ls_goodness_of_fit_ref 1.135
_refine_ls_hydrogen_treatment constr
_refine_ls_matrix_type full
_refine_ls_number_parameters 110
_refine_ls_number_reflns 457
_refine_ls_number_restraints 0
_refine_ls_restrained_S_all 1.135
_refine_ls_R_factor_all 0.0809
_refine_ls_R_factor_gt 0.0499
_refine_ls_shift/su_max 0.000
_refine_ls_shift/su_mean 0.000
_refine_ls_structure_factor_coef Fsqd
_refine_ls_weighting_details 'w=1/[\s^2^(Fo^2^)+(0.0253P)^2^+0.7970P] where P=(Fo^2^+2Fc^2^)/3'
_refine_ls_weighting_scheme calc
_refine_ls_wR_factor_gt 0.0915
_refine_ls_wR_factor_ref 0.1067
_reflns_Friedel_coverage 0.000
_reflns_number_gt 330
_reflns_number_total 457
_reflns_threshold_expression 'I > 2\s(I)'
_cod_data_source_file xk5086sup1.cif
_cod_data_source_block 0.13GPa
_cod_database_code 2108909
_shelx_shelxl_version_number 2018/3
_chemical_oxdiff_formula C4N4NO3H7
_shelx_space_group_comment
;
The symmetry employed for this shelxl refinement is uniquely defined
by the following loop, which should always be used as a source of
symmetry information in preference to the above space-group names.
They are only intended as comments.
;
_reflns_odcompleteness_completeness 34.88
_reflns_odcompleteness_iscentric 1
_reflns_odcompleteness_theta 25.00
_olex2_refinement_description
;
1. Fixed Uiso
 At 1.2 times of:
  All C(H) groups, All N(H,H) groups
2.a Aromatic/amide H refined with riding coordinates:
 C1(H1), C2(H2), C3(H3)
2.b X=CH2 refined with riding coordinates:
 N3(H3A,H3B), N4(H4A,H4B)
;
_olex2_submission_special_instructions 'No special instructions were received'
_oxdiff_exptl_absorpt_empirical_details
;
Empirical correction (ABSPACK) includes:
- Absorption correction using spherical harmonics
- Frame scaling
;
_oxdiff_exptl_absorpt_empirical_full_max 3.658
_oxdiff_exptl_absorpt_empirical_full_min 0.803

loop_
_space_group_symop_operation_xyz
'x, y, z'
'-x, y+1/2, -z+1/2'
'-x, -y, -z'
'x, -y-1/2, z-1/2'

loop_
_atom_site_label
_atom_site_type_symbol
_atom_site_fract_x
_atom_site_fract_y
_atom_site_fract_z
_atom_site_U_iso_or_equiv
_atom_site_adp_type
_atom_site_occupancy
_atom_site_site_symmetry_order
_atom_site_calc_flag
_atom_site_refinement_flags_posn
_atom_site_refinement_flags_adp
_atom_site_refinement_flags_occupancy
_atom_site_disorder_assembly
_atom_site_disorder_group
C1 C 0.1111(14) 0.7877(5) 0.5380(8) 0.059(9) Uani 1 1 d . . . . .
H1 H -0.035497 0.827309 0.500879 0.071 Uiso 1 1 calc R . . . .
C2 C 0.3256(15) 0.8563(5) 0.5892(9) 0.069(9) Uani 1 1 d . . . . .
H2 H 0.346847 0.946475 0.592781 0.083 Uiso 1 1 calc R . . . .
C3 C 0.4951(15) 0.7654(4) 0.6322(9) 0.067(9) Uani 1 1 d . . . . .
H3 H 0.656829 0.780155 0.672248 0.080 Uiso 1 1 calc R . . . .
C4 C 0.4781(15) 0.5226(4) 0.6294(9) 0.037(9) Uani 1 1 d . . . . .
N1 N 0.3828(11) 0.6469(3) 0.6056(7) 0.040(8) Uani 1 1 d . . . . .
N2 N 0.1402(10) 0.6607(3) 0.5482(7) 0.062(7) Uani 1 1 d . . . . .
N3 N 0.3397(11) 0.4238(4) 0.5910(7) 0.071(8) Uani 1 1 d . . . . .
H3A H 0.398422 0.345675 0.602186 0.085 Uiso 1 1 calc R . . . .
H3B H 0.189376 0.436508 0.554266 0.085 Uiso 1 1 calc R . . . .
N4 N 0.7073(11) 0.5080(4) 0.6856(7) 0.069(7) Uani 1 1 d . . . . .
H4A H 0.771111 0.431093 0.698110 0.083 Uiso 1 1 calc R . . . .
H4B H 0.794373 0.575385 0.709991 0.083 Uiso 1 1 calc R . . . .
N5 N 0.2467(12) 0.6486(4) 0.8249(8) 0.077(9) Uani 1 1 d . . . . .
O1 O 0.4850(9) 0.6735(3) 0.8574(6) 0.060(6) Uani 1 1 d . . . . .
O2 O 0.1682(10) 0.5354(3) 0.8225(7) 0.107(8) Uani 1 1 d . . . . .
O3 O 0.0896(9) 0.7382(3) 0.7936(6) 0.065(7) Uani 1 1 d . . . . .

loop_
_atom_site_aniso_label
_atom_site_aniso_U_11
_atom_site_aniso_U_22
_atom_site_aniso_U_33
_atom_site_aniso_U_23
_atom_site_aniso_U_13
_atom_site_aniso_U_12
C1 0.058(6) 0.051(4) 0.06(2) 0.002(4) 0.000(11) -0.003(3)
C2 0.076(7) 0.043(3) 0.08(2) 0.003(4) 0.001(11) -0.009(3)
C3 0.060(6) 0.047(3) 0.08(2) -0.016(4) -0.006(10) -0.010(3)
C4 0.036(6) 0.048(3) 0.03(2) -0.001(4) 0.020(11) -0.001(3)
N1 0.033(5) 0.046(3) 0.04(2) -0.001(3) 0.011(10) 0.000(2)
N2 0.045(4) 0.045(3) 0.089(16) -0.002(3) -0.011(8) 0.001(2)
N3 0.063(6) 0.042(3) 0.093(17) -0.002(3) -0.027(9) 0.002(2)
N4 0.055(5) 0.065(3) 0.073(17) 0.003(4) -0.026(9) 0.000(2)
N5 0.063(6) 0.058(3) 0.10(2) 0.001(4) -0.027(10) -0.001(3)
O1 0.041(4) 0.058(2) 0.077(15) -0.009(3) 0.000(7) -0.0050(18)
O2 0.071(5) 0.055(3) 0.176(18) -0.001(3) -0.033(9) -0.020(2)
O3 0.046(5) 0.071(3) 0.076(16) 0.013(3) 0.003(8) 0.008(2)

loop_
_atom_type_symbol
_atom_type_description
_atom_type_scat_dispersion_real
_atom_type_scat_dispersion_imag
_atom_type_scat_source
C C 0.0033 0.0016 'International Tables Vol C Tables 4.2.6.8 and 6.1.1.4'
H H 0.0000 0.0000 'International Tables Vol C Tables 4.2.6.8 and 6.1.1.4'
N N 0.0061 0.0033 'International Tables Vol C Tables 4.2.6.8 and 6.1.1.4'
O O 0.0106 0.0060 'International Tables Vol C Tables 4.2.6.8 and 6.1.1.4'

loop_
_geom_angle_atom_site_label_1
_geom_angle_atom_site_label_2
_geom_angle_atom_site_label_3
_geom_angle
_geom_angle_site_symmetry_1
_geom_angle_site_symmetry_3
_geom_angle_publ_flag
N2 C1 C2 112.2(5) . . ?
C3 C2 C1 105.9(4) . . ?
C2 C3 N1 106.4(4) . . ?
N3 C4 N1 118.1(4) . . ?
N3 C4 N4 122.1(4) . . ?
N4 C4 N1 119.7(4) . . ?
C3 N1 C4 129.5(4) . . ?
C3 N1 N2 111.6(4) . . ?
N2 N1 C4 119.0(4) . . ?
C1 N2 N1 103.9(4) . . ?
O2 N5 O1 119.8(4) . . ?
O2 N5 O3 119.7(5) . . ?
O3 N5 O1 120.5(4) . . ?

loop_
_geom_bond_atom_site_label_1
_geom_bond_atom_site_label_2
_geom_bond_distance
_geom_bond_site_symmetry_2
_geom_bond_publ_flag
C1 C2 1.396(7) . ?
C1 N2 1.315(6) . ?
C2 C3 1.344(7) . ?
C3 N1 1.367(6) . ?
C4 N1 1.384(6) . ?
C4 N3 1.299(6) . ?
C4 N4 1.306(6) . ?
N1 N2 1.368(5) . ?
N5 O1 1.256(6) . ?
N5 O2 1.227(5) . ?
N5 O3 1.250(5) . ?

_cod_database_fobs_code 2108909
